data_4132717
loop_
_publ_author_name
'Rowland, Casey A.'
'Lorzing, Gregory R.'
'Gosselin, Eric J.'
'Trump, Benjamin A.'
'Yap, Glenn P. A.'
'Brown, Craig M.'
'Bloch, Eric D.'

_publ_section_title
;
 Methane Storage in Paddlewheel-Based Porous Coordination Cages.
;
_journal_issue 36
_journal_name_full 'Journal of the American Chemical Society'
_journal_page_first 11153
_journal_page_last 11157
_journal_paper_doi 10.1021/jacs.8b05780
_journal_volume 140
_journal_year 2018
_chemical_formula_sum 'C204 H176 Cu12 N24 O66'
_chemical_formula_weight 4782.16
_space_group_crystal_system monoclinic
_space_group_IT_number 14
_space_group_name_Hall '-P 2yn'
_space_group_name_H-M_alt 'P 1 21/n 1'
_atom_sites_solution_hydrogens geom
_audit_creation_method SHELXL-2017/1
_cell_angle_alpha 90
_cell_angle_beta 99.000(3)
_cell_angle_gamma 90
_cell_formula_units_Z 2
_cell_length_a 23.345(2)
_cell_length_b 27.435(3)
_cell_length_c 23.959(2)
_cell_measurement_reflns_used 1403
_cell_measurement_temperature 200(2)
_cell_measurement_theta_max 15.06
_cell_measurement_theta_min 2.21
_cell_volume 15156(2)
_computing_cell_refinement 'Bruker SAINT'
_computing_data_collection 'Bruker APEX2'
_computing_data_reduction 'Bruker SAINT'
_computing_molecular_graphics 'Bruker SHELXTL'
_computing_publication_material 'Bruker SHELXTL'
_computing_structure_refinement 'SHELXL-2017/1 (Sheldrick, 2017)'
_computing_structure_solution 'SHELXS-97 (Sheldrick 2008)'
_diffrn_ambient_temperature 200(2)
_diffrn_detector_area_resol_mean 8.33
_diffrn_measured_fraction_theta_full 0.994
_diffrn_measured_fraction_theta_max 0.991
_diffrn_measurement_device_type 'Bruker AXS APEX diffractometer'
_diffrn_measurement_method '\f and \w scans'
_diffrn_radiation_type MoK\a
_diffrn_radiation_wavelength 0.71073
_diffrn_reflns_av_R_equivalents 0.0858
_diffrn_reflns_av_unetI/netI 0.0720
_diffrn_reflns_Laue_measured_fraction_full 0.994
_diffrn_reflns_Laue_measured_fraction_max 0.991
_diffrn_reflns_limit_h_max 28
_diffrn_reflns_limit_h_min -28
_diffrn_reflns_limit_k_max 33
_diffrn_reflns_limit_k_min -33
_diffrn_reflns_limit_l_max 29
_diffrn_reflns_limit_l_min -29
_diffrn_reflns_number 155884
_diffrn_reflns_point_group_measured_fraction_full 0.994
_diffrn_reflns_point_group_measured_fraction_max 0.991
_diffrn_reflns_theta_full 25.242
_diffrn_reflns_theta_max 26.054
_diffrn_reflns_theta_min 1.354
_exptl_absorpt_coefficient_mu 0.887
_exptl_absorpt_correction_T_max 0.7453
_exptl_absorpt_correction_T_min 0.6617
_exptl_absorpt_correction_type multi-scan
_exptl_absorpt_process_details 'APEX3 (Bruker, 2015)'
_exptl_crystal_colour green
_exptl_crystal_density_diffrn 1.048
_exptl_crystal_description Block
_exptl_crystal_F_000 4888
_exptl_crystal_size_max 0.602
_exptl_crystal_size_mid 0.585
_exptl_crystal_size_min 0.582
_refine_diff_density_max 1.992
_refine_diff_density_min -0.543
_refine_diff_density_rms 0.100
_refine_ls_extinction_method none
_refine_ls_goodness_of_fit_ref 1.021
_refine_ls_hydrogen_treatment constr
_refine_ls_matrix_type full
_refine_ls_number_parameters 1388
_refine_ls_number_reflns 29696
_refine_ls_number_restraints 0
_refine_ls_restrained_S_all 1.021
_refine_ls_R_factor_all 0.1002
_refine_ls_R_factor_gt 0.0624
_refine_ls_shift/su_max 0.001
_refine_ls_shift/su_mean 0.000
_refine_ls_structure_factor_coef Fsqd
_refine_ls_weighting_details 'w=1/[\s^2^(Fo^2^)+(0.1166P)^2^] where P=(Fo^2^+2Fc^2^)/3'
_refine_ls_weighting_scheme calc
_refine_ls_wR_factor_gt 0.1744
_refine_ls_wR_factor_ref 0.1963
_reflns_Friedel_coverage 0.000
_reflns_number_gt 18412
_reflns_number_total 29696
_reflns_threshold_expression 'I > 2\s(I)'
_cod_data_source_file ja8b05780_si_002.cif
_cod_data_source_block eric100
_cod_original_cell_volume 15156(3)
_cod_original_sg_symbol_H-M 'P 21/n'
_cod_database_code 4132717
_shelx_shelxl_version_number 2017/1
_shelx_space_group_comment
; 
The symmetry employed for this shelxl refinement is uniquely defined 
by the following loop, which should always be used as a source of 
symmetry information in preference to the above space-group names. 
They are only intended as comments. 
;
_shelx_estimated_absorpt_t_min 0.617
_shelx_estimated_absorpt_t_max 0.626

loop_
_space_group_symop_operation_xyz
'x, y, z'
'-x+1/2, y+1/2, -z+1/2'
'-x, -y, -z'
'x-1/2, -y-1/2, z-1/2'

loop_
_atom_site_label
_atom_site_type_symbol
_atom_site_fract_x
_atom_site_fract_y
_atom_site_fract_z
_atom_site_U_iso_or_equiv
_atom_site_adp_type
_atom_site_occupancy
_atom_site_site_symmetry_order
_atom_site_calc_flag
_atom_site_refinement_flags_posn
_atom_site_refinement_flags_adp
Cu1 Cu 0.78155(2) 0.57369(2) 0.46250(2) 0.02735(14) Uani 1 1 d . .
Cu2 Cu 0.88843(2) 0.59564(2) 0.45212(2) 0.02786(14) Uani 1 1 d . .
Cu3 Cu 0.55211(2) 0.25565(2) 0.44889(2) 0.02581(13) Uani 1 1 d . .
Cu4 Cu 0.57988(2) 0.16550(2) 0.42916(2) 0.02587(13) Uani 1 1 d . .
Cu5 Cu 0.58527(2) 0.46347(2) 0.78736(2) 0.02998(14) Uani 1 1 d . .
Cu6 Cu 0.62103(2) 0.45152(2) 0.89480(2) 0.02827(14) Uani 1 1 d . .
O1 O 0.80447(13) 0.50701(11) 0.44858(14) 0.0394(8) Uani 1 1 d . .
O2 O 0.89661(13) 0.52524(12) 0.43859(14) 0.0415(8) Uani 1 1 d . .
O3 O 0.62958(14) 0.27549(11) 0.43513(14) 0.0398(8) Uani 1 1 d . .
O4 O 0.65123(14) 0.19855(11) 0.41418(14) 0.0403(8) Uani 1 1 d . .
O5 O 0.76756(13) 0.58432(13) 0.38113(13) 0.0437(9) Uani 1 1 d . .
O6 O 0.85961(13) 0.60236(13) 0.37139(13) 0.0410(8) Uani 1 1 d . .
O7 O 0.48938(13) 0.55877(12) 0.19429(12) 0.0394(8) Uani 1 1 d . .
O8 O 0.45682(13) 0.57440(12) 0.10276(12) 0.0399(8) Uani 1 1 d . .
O9 O 0.80876(13) 0.56481(12) 0.54325(13) 0.0377(8) Uani 1 1 d . .
O10 O 0.90016(13) 0.58478(12) 0.53421(12) 0.0381(8) Uani 1 1 d . .
O11 O 0.66572(13) 0.48418(12) 0.78554(13) 0.0386(8) Uani 1 1 d . .
O12 O 0.69441(13) 0.47831(12) 0.87921(13) 0.0402(8) Uani 1 1 d . .
O13 O 0.58375(14) 0.24197(11) 0.52818(12) 0.0360(7) Uani 1 1 d . .
O14 O 0.60850(14) 0.16499(11) 0.51042(12) 0.0359(8) Uani 1 1 d . .
O15 O 0.60957(14) 0.39617(12) 0.78189(13) 0.0413(8) Uani 1 1 d . .
O16 O 0.64605(14) 0.38718(12) 0.87349(12) 0.0391(8) Uani 1 1 d . .
O17 O 0.52789(14) 0.25399(11) 0.36628(12) 0.0359(7) Uani 1 1 d . .
O18 O 0.54944(14) 0.17626(11) 0.35022(12) 0.0353(7) Uani 1 1 d . .
O19 O 0.43477(14) 0.47038(11) 0.19151(12) 0.0389(8) Uani 1 1 d . .
O20 O 0.41070(15) 0.48286(12) 0.09789(13) 0.0420(8) Uani 1 1 d . .
O21 O 0.47902(13) 0.22591(11) 0.46000(13) 0.0357(7) Uani 1 1 d . .
O22 O 0.50153(13) 0.14860(10) 0.44408(13) 0.0344(7) Uani 1 1 d . .
O23 O 0.22534(13) 0.35609(11) 0.52496(14) 0.0397(8) Uani 1 1 d . .
O24 O 0.13399(13) 0.33698(11) 0.53529(14) 0.0383(8) Uani 1 1 d . .
O25 O 0.97725(12) 0.61408(11) 0.44876(13) 0.0352(7) Uani 1 1 d . .
O26 O 0.61492(14) 0.09292(11) 0.42167(13) 0.0345(7) Uani 1 1 d . .
O27 O 0.65084(12) 0.44291(11) 0.98542(11) 0.0279(7) Uani 1 1 d . .
O28 O 0.72398(16) 0.65311(15) 0.00937(15) 0.0585(10) Uani 1 1 d . .
O29 O 0.4845(2) 0.23849(16) -0.00928(16) 0.0733(13) Uani 1 1 d . .
O30 O 0.8596(3) 0.1281(3) 0.7743(3) 0.163(3) Uani 1 1 d . .
O31 O 0.69090(16) 0.55539(16) 0.46414(18) 0.0717(12) Uani 1 1 d . .
H31A H 0.663834 0.555619 0.430121 0.086 Uiso 1 1 calc R U
H31B H 0.678485 0.547201 0.498874 0.086 Uiso 1 1 calc R U
O32 O 0.52818(19) 0.32967(13) 0.46500(18) 0.0693(12) Uani 1 1 d . .
H32B H 0.490785 0.336537 0.473972 0.083 Uiso 1 1 calc R U
H32A H 0.555038 0.355411 0.463127 0.083 Uiso 1 1 calc R U
O33 O 0.55368(17) 0.47234(14) 0.69809(14) 0.0620(11) Uani 1 1 d . .
H33A H 0.555911 0.445965 0.672819 0.074 Uiso 1 1 calc R U
H33B H 0.537584 0.502598 0.684171 0.074 Uiso 1 1 calc R U
N1 N 0.87010(18) 0.30680(16) 0.3525(2) 0.0553(13) Uani 1 1 d . .
H1 H 0.895848 0.291965 0.335266 0.066 Uiso 1 1 calc R U
N2 N 0.72553(16) 0.61040(15) 0.11893(16) 0.0412(10) Uani 1 1 d . .
H2 H 0.742477 0.615442 0.089111 0.049 Uiso 1 1 calc R U
N3 N 0.92655(17) 0.54326(16) 0.79614(16) 0.0451(11) Uani 1 1 d . .
H3A H 0.959641 0.546287 0.819146 0.054 Uiso 1 1 calc R U
N4 N 0.70028(19) 0.18197(15) 0.77262(16) 0.0458(11) Uani 1 1 d . .
H4A H 0.718038 0.158164 0.793047 0.055 Uiso 1 1 calc R U
N5 N 0.49667(19) 0.26411(15) 0.10307(16) 0.0454(11) Uani 1 1 d . .
H5 H 0.500361 0.247440 0.072457 0.055 Uiso 1 1 calc R U
N6 N 0.24139(17) 0.13155(14) 0.48897(16) 0.0398(10) Uani 1 1 d . .
H6A H 0.222057 0.103940 0.487801 0.048 Uiso 1 1 calc R U
N7 N 1.06789(18) 0.59227(15) 0.43800(18) 0.0455(11) Uani 1 1 d . .
N8 N 0.69070(18) 0.04074(14) 0.45037(18) 0.0449(11) Uani 1 1 d . .
N9 N 0.6242(2) 0.45089(17) 1.07182(18) 0.0547(12) Uani 1 1 d . .
N10 N 0.7103(2) 0.7300(2) -0.0279(2) 0.0673(14) Uani 1 1 d . .
N11 N 0.5268(2) 0.23168(19) -0.0870(2) 0.0669(14) Uani 1 1 d . .
N12 N 0.8256(3) 0.1409(2) 0.6825(3) 0.0852(18) Uani 1 1 d . .
C1 C 0.8536(2) 0.49617(17) 0.43706(19) 0.0364(11) Uani 1 1 d . .
C2 C 0.8742(2) 0.35412(18) 0.3731(2) 0.0441(13) Uani 1 1 d . .
C3 C 0.9178(2) 0.3879(2) 0.3720(3) 0.0566(16) Uani 1 1 d . .
H3 H 0.951756 0.379657 0.356679 0.068 Uiso 1 1 calc R U
C4 C 0.9113(2) 0.43336(19) 0.3932(2) 0.0504(14) Uani 1 1 d . .
H4 H 0.940726 0.457106 0.392163 0.061 Uiso 1 1 calc R U
C5 C 0.86183(19) 0.44549(17) 0.4167(2) 0.0382(12) Uani 1 1 d . .
C6 C 0.81812(19) 0.41088(17) 0.41862(19) 0.0339(11) Uani 1 1 d . .
H6 H 0.784488 0.419127 0.434351 0.041 Uiso 1 1 calc R U
C7 C 0.8243(2) 0.36458(17) 0.3974(2) 0.0362(11) Uani 1 1 d . .
C8 C 0.8184(2) 0.28682(19) 0.3637(2) 0.0502(14) Uani 1 1 d . .
C9 C 0.7975(3) 0.2404(2) 0.3502(3) 0.0670(19) Uani 1 1 d . .
H9 H 0.817643 0.217834 0.330200 0.080 Uiso 1 1 calc R U
C10 C 0.7451(2) 0.2288(2) 0.3677(3) 0.0607(17) Uani 1 1 d . .
H10 H 0.729063 0.197423 0.359030 0.073 Uiso 1 1 calc R U
C11 C 0.7148(2) 0.26131(17) 0.3976(2) 0.0394(12) Uani 1 1 d . .
C12 C 0.73703(19) 0.30816(17) 0.40835(19) 0.0351(11) Uani 1 1 d . .
H12 H 0.716286 0.331217 0.427014 0.042 Uiso 1 1 calc R U
C13 C 0.7885(2) 0.32097(17) 0.3921(2) 0.0369(11) Uani 1 1 d . .
C14 C 0.66124(19) 0.24389(17) 0.4169(2) 0.0344(11) Uani 1 1 d . .
C15 C 0.8069(2) 0.59499(17) 0.35220(19) 0.0331(11) Uani 1 1 d . .
C16 C 0.7538(2) 0.60771(16) 0.17392(18) 0.0328(10) Uani 1 1 d . .
C17 C 0.8123(2) 0.61392(17) 0.19612(19) 0.0367(11) Uani 1 1 d . .
H17 H 0.840219 0.620608 0.172235 0.044 Uiso 1 1 calc R U
C18 C 0.8282(2) 0.61006(17) 0.25360(19) 0.0366(11) Uani 1 1 d . .
H18 H 0.867600 0.615094 0.269542 0.044 Uiso 1 1 calc R U
C19 C 0.78790(19) 0.59890(17) 0.28960(19) 0.0333(11) Uani 1 1 d . .
C20 C 0.72934(19) 0.59259(17) 0.26695(18) 0.0326(10) Uani 1 1 d . .
H20 H 0.701490 0.585512 0.290785 0.039 Uiso 1 1 calc R U
C21 C 0.71299(19) 0.59686(16) 0.20939(18) 0.0315(10) Uani 1 1 d . .
C22 C 0.6679(2) 0.60414(17) 0.11769(19) 0.0362(11) Uani 1 1 d . .
C23 C 0.6228(2) 0.6056(2) 0.07216(19) 0.0447(13) Uani 1 1 d . .
H23 H 0.629798 0.612147 0.034902 0.054 Uiso 1 1 calc R U
C24 C 0.5672(2) 0.59700(19) 0.08337(19) 0.0407(12) Uani 1 1 d . .
H24 H 0.535590 0.598915 0.053194 0.049 Uiso 1 1 calc R U
C25 C 0.5560(2) 0.58576(17) 0.13688(18) 0.0339(11) Uani 1 1 d . .
C26 C 0.60058(19) 0.58466(16) 0.18215(18) 0.0312(10) Uani 1 1 d . .
H26 H 0.592942 0.577489 0.219077 0.037 Uiso 1 1 calc R U
C27 C 0.65688(19) 0.59423(17) 0.17280(17) 0.0317(10) Uani 1 1 d . .
C28 C 0.4968(2) 0.57260(17) 0.14513(18) 0.0334(11) Uani 1 1 d . .
C29 C 0.86161(19) 0.57179(16) 0.56248(19) 0.0320(10) Uani 1 1 d . .
C30 C 0.9182(2) 0.55204(18) 0.7392(2) 0.0379(11) Uani 1 1 d . .
C31 C 0.9585(2) 0.5664(2) 0.7042(2) 0.0451(13) Uani 1 1 d . .
H31 H 0.998201 0.571690 0.719107 0.054 Uiso 1 1 calc R U
C32 C 0.9381(2) 0.57236(18) 0.6478(2) 0.0389(12) Uani 1 1 d . .
H32 H 0.964447 0.582415 0.623497 0.047 Uiso 1 1 calc R U
C33 C 0.88010(18) 0.56423(16) 0.62443(19) 0.0316(10) Uani 1 1 d . .
C34 C 0.84081(19) 0.54955(16) 0.65866(18) 0.0318(10) Uani 1 1 d . .
H34 H 0.801341 0.544302 0.642991 0.038 Uiso 1 1 calc R U
C35 C 0.8594(2) 0.54246(16) 0.71626(19) 0.0323(10) Uani 1 1 d . .
C36 C 0.8749(2) 0.52896(17) 0.81146(19) 0.0370(11) Uani 1 1 d . .
C37 C 0.8630(2) 0.5184(2) 0.8653(2) 0.0457(13) Uani 1 1 d . .
H37 H 0.892143 0.520139 0.897690 0.055 Uiso 1 1 calc R U
C38 C 0.8069(2) 0.50523(19) 0.8692(2) 0.0426(12) Uani 1 1 d . .
H38 H 0.797466 0.497806 0.905386 0.051 Uiso 1 1 calc R U
C39 C 0.7627(2) 0.50229(17) 0.82163(18) 0.0331(11) Uani 1 1 d . .
C40 C 0.77576(19) 0.51314(16) 0.76910(18) 0.0299(10) Uani 1 1 d . .
H40 H 0.746423 0.511578 0.736837 0.036 Uiso 1 1 calc R U
C41 C 0.83200(19) 0.52641(16) 0.76320(18) 0.0301(10) Uani 1 1 d . .
C42 C 0.7033(2) 0.48688(17) 0.82898(19) 0.0351(11) Uani 1 1 d . .
C43 C 0.60541(19) 0.20103(17) 0.54342(18) 0.0318(10) Uani 1 1 d . .
C44 C 0.6791(2) 0.17990(17) 0.71590(19) 0.0388(12) Uani 1 1 d . .
C45 C 0.6798(2) 0.14204(18) 0.6781(2) 0.0458(13) Uani 1 1 d . .
H45 H 0.696760 0.111594 0.690120 0.055 Uiso 1 1 calc R U
C46 C 0.6553(2) 0.14919(17) 0.6222(2) 0.0400(12) Uani 1 1 d . .
H46 H 0.655405 0.123369 0.595856 0.048 Uiso 1 1 calc R U
C47 C 0.6302(2) 0.19394(16) 0.60417(18) 0.0346(11) Uani 1 1 d . .
C48 C 0.6289(2) 0.23225(17) 0.64147(19) 0.0366(11) Uani 1 1 d . .
H48 H 0.611945 0.262595 0.628918 0.044 Uiso 1 1 calc R U
C49 C 0.6529(2) 0.22530(17) 0.69775(19) 0.0381(11) Uani 1 1 d . .
C50 C 0.6890(2) 0.22769(18) 0.79213(19) 0.0411(12) Uani 1 1 d . .
C51 C 0.7024(2) 0.2473(2) 0.8468(2) 0.0493(14) Uani 1 1 d . .
H51 H 0.723086 0.228582 0.876747 0.059 Uiso 1 1 calc R U
C52 C 0.6851(2) 0.29400(18) 0.85593(19) 0.0417(12) Uani 1 1 d . .
H52 H 0.693547 0.307599 0.892768 0.050 Uiso 1 1 calc R U
C53 C 0.6549(2) 0.32221(17) 0.81148(19) 0.0357(11) Uani 1 1 d . .
C54 C 0.6418(2) 0.30289(17) 0.75783(18) 0.0369(11) Uani 1 1 d . .
H54 H 0.620779 0.321660 0.728146 0.044 Uiso 1 1 calc R U
C55 C 0.6594(2) 0.25602(17) 0.74747(19) 0.0390(12) Uani 1 1 d . .
C56 C 0.6357(2) 0.37234(17) 0.82361(18) 0.0341(11) Uani 1 1 d . .
C57 C 0.53332(19) 0.21899(17) 0.33433(19) 0.0318(10) Uani 1 1 d . .
C58 C 0.5053(2) 0.24608(17) 0.15676(18) 0.0373(11) Uani 1 1 d . .
C59 C 0.5221(2) 0.19921(18) 0.1764(2) 0.0440(13) Uani 1 1 d . .
H59 H 0.528544 0.174023 0.150843 0.053 Uiso 1 1 calc R U
C60 C 0.5290(2) 0.19092(16) 0.2333(2) 0.0396(12) Uani 1 1 d . .
H60 H 0.539239 0.159183 0.247311 0.048 Uiso 1 1 calc R U
C61 C 0.5211(2) 0.22859(16) 0.27216(18) 0.0337(11) Uani 1 1 d . .
C62 C 0.50334(19) 0.27470(16) 0.25213(19) 0.0329(10) Uani 1 1 d . .
H62 H 0.496351 0.299683 0.277687 0.040 Uiso 1 1 calc R U
C63 C 0.4960(2) 0.28368(17) 0.19510(18) 0.0353(11) Uani 1 1 d . .
C64 C 0.4813(2) 0.31273(18) 0.10429(19) 0.0398(12) Uani 1 1 d . .
C65 C 0.4670(2) 0.34549(18) 0.06068(19) 0.0441(13) Uani 1 1 d . .
H65 H 0.467971 0.336134 0.022660 0.053 Uiso 1 1 calc R U
C66 C 0.4516(2) 0.39137(18) 0.07330(19) 0.0425(12) Uani 1 1 d . .
H66 H 0.441668 0.414009 0.043349 0.051 Uiso 1 1 calc R U
C67 C 0.4498(2) 0.40682(17) 0.12927(18) 0.0354(11) Uani 1 1 d . .
C68 C 0.4645(2) 0.37390(16) 0.17286(18) 0.0338(11) Uani 1 1 d . .
H68 H 0.463820 0.383573 0.210813 0.041 Uiso 1 1 calc R U
C69 C 0.4803(2) 0.32696(17) 0.16113(18) 0.0346(11) Uani 1 1 d . .
C70 C 0.4306(2) 0.45713(17) 0.14032(19) 0.0352(11) Uani 1 1 d . .
C71 C 0.46736(18) 0.18152(15) 0.45457(18) 0.0272(10) Uani 1 1 d . .
C72 C 0.29833(19) 0.13625(16) 0.4795(2) 0.0341(11) Uani 1 1 d . .
C73 C 0.3365(2) 0.10218(18) 0.4650(2) 0.0484(14) Uani 1 1 d . .
H73 H 0.325369 0.068957 0.460160 0.058 Uiso 1 1 calc R U
C74 C 0.3914(2) 0.11691(18) 0.4576(2) 0.0420(12) Uani 1 1 d . .
H74 H 0.418107 0.093571 0.447623 0.050 Uiso 1 1 calc R U
C75 C 0.40806(19) 0.16546(16) 0.46452(18) 0.0324(10) Uani 1 1 d . .
C76 C 0.36971(18) 0.20044(16) 0.47868(18) 0.0307(10) Uani 1 1 d . .
H76 H 0.381181 0.233639 0.482787 0.037 Uiso 1 1 calc R U
C77 C 0.31466(19) 0.18640(16) 0.48675(18) 0.0326(10) Uani 1 1 d . .
C78 C 0.2196(2) 0.17658(17) 0.50053(19) 0.0337(11) Uani 1 1 d . .
C79 C 0.1650(2) 0.18949(18) 0.5100(2) 0.0399(12) Uani 1 1 d . .
H79 H 0.135477 0.165707 0.510554 0.048 Uiso 1 1 calc R U
C80 C 0.1548(2) 0.23719(18) 0.5185(2) 0.0409(12) Uani 1 1 d . .
H80 H 0.117332 0.246598 0.525400 0.049 Uiso 1 1 calc R U
C81 C 0.19752(19) 0.27389(17) 0.51769(18) 0.0327(10) Uani 1 1 d . .
C82 C 0.25223(19) 0.26035(16) 0.50805(18) 0.0330(11) Uani 1 1 d . .
H82 H 0.281546 0.284215 0.507106 0.040 Uiso 1 1 calc R U
C83 C 0.26371(19) 0.21171(16) 0.49983(18) 0.0308(10) Uani 1 1 d . .
C84 C 0.18443(19) 0.32639(17) 0.52658(18) 0.0340(11) Uani 1 1 d . .
C85 C 1.0131(2) 0.58280(19) 0.4421(2) 0.0422(12) Uani 1 1 d . .
H85 H 1.000784 0.549750 0.439855 0.051 Uiso 1 1 calc R U
C86 C 1.1081(3) 0.5536(3) 0.4273(3) 0.079(2) Uani 1 1 d . .
H86A H 1.092215 0.521904 0.435802 0.119 Uiso 1 1 calc R U
H86B H 1.145579 0.558641 0.451314 0.119 Uiso 1 1 calc R U
H86C H 1.113254 0.554521 0.387467 0.119 Uiso 1 1 calc R U
C87 C 1.0908(2) 0.6405(2) 0.4438(3) 0.0581(16) Uani 1 1 d . .
H87A H 1.099798 0.651748 0.407360 0.087 Uiso 1 1 calc R U
H87B H 1.126241 0.640637 0.471823 0.087 Uiso 1 1 calc R U
H87C H 1.062099 0.662361 0.456364 0.087 Uiso 1 1 calc R U
C88 C 0.6608(2) 0.08107(18) 0.4539(2) 0.0416(12) Uani 1 1 d . .
H88 H 0.675043 0.103180 0.483276 0.050 Uiso 1 1 calc R U
C89 C 0.7455(2) 0.0317(2) 0.4853(2) 0.0607(16) Uani 1 1 d . .
H89A H 0.775778 0.028689 0.461476 0.091 Uiso 1 1 calc R U
H89B H 0.743184 0.001415 0.506531 0.091 Uiso 1 1 calc R U
H89C H 0.754781 0.058849 0.511760 0.091 Uiso 1 1 calc R U
C90 C 0.6717(3) 0.0061(2) 0.4058(3) 0.078(2) Uani 1 1 d . .
H90A H 0.636243 0.018073 0.382520 0.118 Uiso 1 1 calc R U
H90B H 0.663876 -0.025388 0.422476 0.118 Uiso 1 1 calc R U
H90C H 0.702106 0.002036 0.382241 0.118 Uiso 1 1 calc R U
C91 C 0.6170(3) 0.45180(19) 1.0179(2) 0.0509(14) Uani 1 1 d . .
H91 H 0.579196 0.460874 1.000299 0.061 Uiso 1 1 calc R U
C92 C 0.5841(3) 0.4591(3) 1.1080(3) 0.094(3) Uani 1 1 d . .
H92A H 0.545045 0.466619 1.092969 0.113 Uiso 1 1 calc R U
H92B H 0.595837 0.457171 1.147724 0.113 Uiso 1 1 calc R U
C93 C 0.6829(3) 0.4359(3) 1.1028(3) 0.095(3) Uani 1 1 d . .
H93A H 0.708373 0.427504 1.075341 0.143 Uiso 1 1 calc R U
H93B H 0.678525 0.407472 1.126561 0.143 Uiso 1 1 calc R U
H93C H 0.699939 0.462884 1.126538 0.143 Uiso 1 1 calc R U
C94 C 0.7407(3) 0.6898(3) -0.0128(2) 0.0668(18) Uani 1 1 d . .
H94 H 0.779606 0.689323 -0.019997 0.080 Uiso 1 1 calc R U
C95 C 0.7372(3) 0.7714(3) -0.0540(3) 0.089(2) Uani 1 1 d . .
H95A H 0.778672 0.764955 -0.052965 0.133 Uiso 1 1 calc R U
H95B H 0.732234 0.801337 -0.033048 0.133 Uiso 1 1 calc R U
H95C H 0.718542 0.775182 -0.093367 0.133 Uiso 1 1 calc R U
C96 C 0.6535(3) 0.7357(3) -0.0157(4) 0.099(3) Uani 1 1 d . .
H96A H 0.636480 0.710591 0.003543 0.119 Uiso 1 1 calc R U
H96B H 0.632350 0.764585 -0.026723 0.119 Uiso 1 1 calc R U
C97 C 0.5114(2) 0.2154(2) -0.0403(2) 0.0541(15) Uani 1 1 d . .
H97 H 0.521917 0.182932 -0.029525 0.065 Uiso 1 1 calc R U
C98 C 0.5597(3) 0.2021(3) -0.1208(3) 0.102(3) Uani 1 1 d . .
H98A H 0.537986 0.198699 -0.159046 0.154 Uiso 1 1 calc R U
H98B H 0.566377 0.169788 -0.103542 0.154 Uiso 1 1 calc R U
H98C H 0.597090 0.217785 -0.122678 0.154 Uiso 1 1 calc R U
C99 C 0.5141(4) 0.2822(3) -0.1047(3) 0.113(3) Uani 1 1 d . .
H99A H 0.518623 0.285981 -0.144474 0.170 Uiso 1 1 calc R U
H99B H 0.541025 0.304180 -0.081373 0.170 Uiso 1 1 calc R U
H99C H 0.474210 0.290289 -0.100153 0.170 Uiso 1 1 calc R U
C100 C 0.8426(4) 0.1127(3) 0.7265(4) 0.094(2) Uani 1 1 d . .
H100 H 0.841541 0.078396 0.720858 0.113 Uiso 1 1 calc R U
C101 C 0.8097(3) 0.1172(4) 0.6269(3) 0.109(3) Uani 1 1 d . .
H10A H 0.767615 0.119107 0.615215 0.164 Uiso 1 1 calc R U
H10B H 0.821754 0.082992 0.629531 0.164 Uiso 1 1 calc R U
H10C H 0.829216 0.133939 0.598941 0.164 Uiso 1 1 calc R U
C102 C 0.8279(4) 0.1940(3) 0.6845(5) 0.169(5) Uani 1 1 d . .
H10D H 0.860990 0.205365 0.667342 0.253 Uiso 1 1 calc R U
H10E H 0.832455 0.204829 0.723878 0.253 Uiso 1 1 calc R U
H10F H 0.791976 0.207378 0.663528 0.253 Uiso 1 1 calc R U

loop_
_atom_site_aniso_label
_atom_site_aniso_U_11
_atom_site_aniso_U_22
_atom_site_aniso_U_33
_atom_site_aniso_U_23
_atom_site_aniso_U_13
_atom_site_aniso_U_12
Cu1 0.0206(3) 0.0359(3) 0.0266(3) 0.0017(2) 0.0069(2) -0.0054(2)
Cu2 0.0213(3) 0.0358(3) 0.0275(3) 0.0008(2) 0.0072(2) -0.0059(2)
Cu3 0.0301(3) 0.0210(3) 0.0267(3) -0.0001(2) 0.0058(2) -0.0003(2)
Cu4 0.0293(3) 0.0220(3) 0.0267(3) -0.0001(2) 0.0055(2) 0.0002(2)
Cu5 0.0310(3) 0.0412(3) 0.0184(3) 0.0029(2) 0.0058(2) 0.0048(2)
Cu6 0.0293(3) 0.0377(3) 0.0183(3) 0.0023(2) 0.0052(2) 0.0037(2)
O1 0.0288(18) 0.0384(19) 0.055(2) -0.0053(16) 0.0197(16) -0.0098(15)
O2 0.0312(18) 0.0382(19) 0.057(2) -0.0014(16) 0.0117(16) -0.0132(15)
O3 0.0392(19) 0.0299(17) 0.054(2) -0.0043(15) 0.0200(17) -0.0103(15)
O4 0.0391(19) 0.0302(18) 0.053(2) -0.0011(15) 0.0127(16) -0.0101(15)
O5 0.0292(18) 0.077(3) 0.0248(17) 0.0078(16) 0.0031(14) -0.0058(17)
O6 0.0219(17) 0.070(2) 0.0308(18) 0.0038(16) 0.0029(14) -0.0112(16)
O7 0.0329(18) 0.060(2) 0.0242(17) 0.0009(15) 0.0008(14) -0.0044(16)
O8 0.0333(18) 0.058(2) 0.0270(17) 0.0084(15) 0.0013(15) -0.0021(16)
O9 0.0270(17) 0.057(2) 0.0314(18) 0.0074(15) 0.0107(14) -0.0041(16)
O10 0.0318(18) 0.058(2) 0.0266(17) 0.0041(15) 0.0120(14) -0.0081(16)
O11 0.0367(19) 0.053(2) 0.0264(17) 0.0084(15) 0.0064(15) 0.0012(16)
O12 0.0345(18) 0.061(2) 0.0278(17) 0.0037(15) 0.0121(14) -0.0069(16)
O13 0.045(2) 0.0310(18) 0.0307(17) -0.0028(14) 0.0031(15) 0.0067(15)
O14 0.045(2) 0.0325(17) 0.0292(17) -0.0049(14) 0.0030(15) 0.0094(15)
O15 0.049(2) 0.047(2) 0.0278(18) -0.0019(15) 0.0037(15) 0.0088(17)
O16 0.046(2) 0.044(2) 0.0256(17) -0.0053(14) 0.0026(15) 0.0103(16)
O17 0.048(2) 0.0309(17) 0.0284(17) 0.0009(14) 0.0059(15) 0.0078(15)
O18 0.047(2) 0.0310(17) 0.0260(16) 0.0058(13) 0.0013(14) 0.0003(15)
O19 0.051(2) 0.0422(19) 0.0249(17) 0.0032(14) 0.0102(15) 0.0122(16)
O20 0.057(2) 0.0405(19) 0.0290(18) 0.0108(15) 0.0071(16) 0.0157(17)
O21 0.0308(17) 0.0298(17) 0.047(2) -0.0003(15) 0.0095(15) -0.0014(14)
O22 0.0346(18) 0.0249(16) 0.0464(19) -0.0033(14) 0.0151(15) 0.0007(14)
O23 0.0312(18) 0.0353(18) 0.055(2) 0.0018(16) 0.0138(16) -0.0020(15)
O24 0.0254(17) 0.0429(19) 0.049(2) 0.0038(15) 0.0141(15) 0.0005(15)
O25 0.0241(16) 0.0384(18) 0.045(2) -0.0042(15) 0.0112(14) -0.0059(15)
O26 0.0393(19) 0.0314(17) 0.0330(17) -0.0026(14) 0.0063(15) 0.0051(15)
O27 0.0243(15) 0.0402(18) 0.0200(15) 0.0003(13) 0.0061(13) 0.0078(14)
O28 0.051(2) 0.079(3) 0.046(2) 0.016(2) 0.0088(18) -0.011(2)
O29 0.097(3) 0.085(3) 0.039(2) -0.012(2) 0.012(2) 0.023(3)
O30 0.171(7) 0.229(9) 0.091(5) -0.053(5) 0.029(5) -0.014(6)
O31 0.039(2) 0.106(4) 0.076(3) -0.005(3) 0.027(2) -0.009(2)
O32 0.077(3) 0.035(2) 0.099(3) -0.008(2) 0.021(3) 0.009(2)
O33 0.083(3) 0.065(3) 0.035(2) 0.0009(18) -0.0005(19) 0.018(2)
N1 0.042(3) 0.044(3) 0.087(4) -0.018(2) 0.030(2) -0.006(2)
N2 0.034(2) 0.063(3) 0.028(2) 0.0068(19) 0.0069(18) -0.001(2)
N3 0.033(2) 0.066(3) 0.034(2) 0.011(2) -0.0015(19) -0.006(2)
N4 0.061(3) 0.041(2) 0.032(2) -0.0004(19) -0.003(2) 0.014(2)
N5 0.069(3) 0.045(3) 0.020(2) -0.0034(18) 0.001(2) 0.016(2)
N6 0.037(2) 0.034(2) 0.049(3) -0.0012(19) 0.0087(19) -0.0096(19)
N7 0.037(2) 0.047(3) 0.055(3) -0.002(2) 0.015(2) 0.005(2)
N8 0.048(3) 0.037(2) 0.049(3) -0.004(2) 0.006(2) 0.016(2)
N9 0.076(3) 0.060(3) 0.032(3) -0.002(2) 0.021(2) -0.004(3)
N10 0.053(3) 0.080(4) 0.068(4) 0.023(3) 0.008(3) 0.007(3)
N11 0.074(4) 0.065(3) 0.065(4) -0.011(3) 0.023(3) -0.009(3)
N12 0.077(4) 0.077(4) 0.106(5) 0.001(4) 0.026(4) 0.006(3)
C1 0.040(3) 0.040(3) 0.030(3) 0.000(2) 0.010(2) -0.013(2)
C2 0.035(3) 0.041(3) 0.060(3) -0.009(3) 0.020(3) -0.003(2)
C3 0.038(3) 0.054(4) 0.086(4) -0.016(3) 0.036(3) -0.013(3)
C4 0.040(3) 0.045(3) 0.071(4) -0.014(3) 0.024(3) -0.018(3)
C5 0.027(2) 0.039(3) 0.051(3) -0.008(2) 0.014(2) -0.009(2)
C6 0.030(2) 0.038(3) 0.037(3) 0.000(2) 0.014(2) -0.002(2)
C7 0.034(3) 0.035(3) 0.041(3) -0.001(2) 0.011(2) -0.006(2)
C8 0.041(3) 0.041(3) 0.072(4) -0.008(3) 0.022(3) -0.008(3)
C9 0.052(4) 0.047(3) 0.110(6) -0.024(3) 0.036(4) -0.011(3)
C10 0.058(4) 0.036(3) 0.094(5) -0.021(3) 0.031(3) -0.012(3)
C11 0.039(3) 0.032(3) 0.049(3) -0.003(2) 0.014(2) -0.005(2)
C12 0.030(3) 0.035(3) 0.044(3) -0.005(2) 0.013(2) -0.004(2)
C13 0.034(3) 0.031(3) 0.047(3) -0.007(2) 0.014(2) -0.003(2)
C14 0.022(2) 0.039(3) 0.042(3) -0.007(2) 0.003(2) -0.003(2)
C15 0.031(3) 0.040(3) 0.030(2) 0.005(2) 0.008(2) 0.000(2)
C16 0.036(3) 0.037(3) 0.026(2) 0.004(2) 0.005(2) -0.001(2)
C17 0.036(3) 0.043(3) 0.034(3) 0.004(2) 0.012(2) -0.004(2)
C18 0.028(2) 0.045(3) 0.036(3) 0.007(2) 0.001(2) -0.009(2)
C19 0.029(2) 0.041(3) 0.031(2) -0.002(2) 0.007(2) -0.006(2)
C20 0.028(2) 0.044(3) 0.028(2) 0.005(2) 0.010(2) -0.005(2)
C21 0.029(2) 0.034(3) 0.031(2) 0.007(2) 0.005(2) -0.003(2)
C22 0.035(3) 0.045(3) 0.028(2) 0.006(2) 0.003(2) -0.002(2)
C23 0.035(3) 0.078(4) 0.021(2) 0.015(2) 0.004(2) 0.000(3)
C24 0.034(3) 0.058(3) 0.027(3) 0.006(2) -0.004(2) 0.001(2)
C25 0.032(3) 0.048(3) 0.023(2) 0.005(2) 0.008(2) 0.002(2)
C26 0.031(2) 0.041(3) 0.023(2) 0.0040(19) 0.0059(19) 0.001(2)
C27 0.030(2) 0.045(3) 0.019(2) 0.000(2) 0.0023(19) 0.002(2)
C28 0.040(3) 0.038(3) 0.021(2) -0.002(2) 0.000(2) 0.007(2)
C29 0.030(3) 0.036(3) 0.032(3) -0.001(2) 0.011(2) 0.006(2)
C30 0.032(3) 0.050(3) 0.033(3) 0.008(2) 0.006(2) -0.002(2)
C31 0.021(2) 0.071(4) 0.042(3) 0.009(3) 0.002(2) -0.009(2)
C32 0.029(3) 0.053(3) 0.038(3) 0.009(2) 0.014(2) -0.007(2)
C33 0.025(2) 0.038(3) 0.033(3) 0.004(2) 0.009(2) 0.000(2)
C34 0.026(2) 0.040(3) 0.030(2) 0.003(2) 0.004(2) -0.004(2)
C35 0.034(3) 0.034(3) 0.030(2) 0.001(2) 0.008(2) -0.001(2)
C36 0.036(3) 0.043(3) 0.032(3) 0.006(2) 0.004(2) 0.002(2)
C37 0.039(3) 0.069(4) 0.029(3) 0.016(2) 0.006(2) 0.004(3)
C38 0.042(3) 0.054(3) 0.033(3) 0.014(2) 0.011(2) 0.005(2)
C39 0.036(3) 0.040(3) 0.023(2) 0.010(2) 0.004(2) 0.002(2)
C40 0.029(2) 0.035(3) 0.026(2) -0.0046(19) 0.0055(19) -0.003(2)
C41 0.032(2) 0.035(3) 0.024(2) 0.0046(19) 0.0045(19) 0.002(2)
C42 0.035(3) 0.043(3) 0.030(3) 0.009(2) 0.012(2) 0.012(2)
C43 0.032(3) 0.039(3) 0.025(2) -0.003(2) 0.004(2) -0.001(2)
C44 0.052(3) 0.034(3) 0.028(3) -0.004(2) -0.001(2) 0.003(2)
C45 0.061(4) 0.031(3) 0.042(3) 0.002(2) -0.003(3) 0.005(2)
C46 0.052(3) 0.029(3) 0.038(3) -0.007(2) 0.005(2) 0.003(2)
C47 0.039(3) 0.034(3) 0.031(3) -0.004(2) 0.007(2) -0.003(2)
C48 0.047(3) 0.030(3) 0.031(3) -0.005(2) 0.001(2) 0.007(2)
C49 0.049(3) 0.033(3) 0.030(3) -0.004(2) 0.000(2) 0.009(2)
C50 0.056(3) 0.038(3) 0.027(3) -0.002(2) 0.000(2) 0.010(2)
C51 0.059(4) 0.059(4) 0.026(3) -0.001(2) -0.005(2) 0.016(3)
C52 0.049(3) 0.052(3) 0.022(2) -0.008(2) 0.000(2) 0.010(3)
C53 0.034(3) 0.043(3) 0.030(3) -0.004(2) 0.005(2) 0.007(2)
C54 0.044(3) 0.044(3) 0.020(2) 0.005(2) 0.000(2) 0.009(2)
C55 0.051(3) 0.037(3) 0.027(2) -0.002(2) -0.001(2) 0.010(2)
C56 0.035(3) 0.043(3) 0.025(2) -0.005(2) 0.008(2) -0.003(2)
C57 0.030(2) 0.035(3) 0.031(2) 0.000(2) 0.003(2) -0.002(2)
C58 0.047(3) 0.039(3) 0.024(2) 0.004(2) -0.001(2) 0.008(2)
C59 0.060(3) 0.039(3) 0.032(3) -0.008(2) 0.002(2) 0.011(3)
C60 0.050(3) 0.024(2) 0.043(3) 0.001(2) 0.001(2) 0.010(2)
C61 0.040(3) 0.030(2) 0.030(2) 0.005(2) 0.003(2) 0.000(2)
C62 0.036(3) 0.030(2) 0.032(3) -0.003(2) 0.001(2) 0.003(2)
C63 0.042(3) 0.036(3) 0.027(2) 0.004(2) 0.004(2) 0.012(2)
C64 0.045(3) 0.041(3) 0.032(3) 0.003(2) -0.001(2) 0.008(2)
C65 0.062(3) 0.048(3) 0.022(2) -0.001(2) 0.007(2) 0.013(3)
C66 0.059(3) 0.043(3) 0.025(2) 0.010(2) 0.006(2) 0.008(3)
C67 0.041(3) 0.040(3) 0.025(2) 0.006(2) 0.006(2) 0.011(2)
C68 0.049(3) 0.034(3) 0.020(2) 0.0000(19) 0.009(2) 0.012(2)
C69 0.043(3) 0.038(3) 0.022(2) 0.0014(19) 0.001(2) 0.007(2)
C70 0.035(3) 0.043(3) 0.029(3) 0.011(2) 0.010(2) 0.003(2)
C71 0.025(2) 0.023(2) 0.033(2) -0.0054(18) 0.0021(19) -0.0001(19)
C72 0.027(2) 0.033(3) 0.043(3) 0.001(2) 0.007(2) -0.005(2)
C73 0.051(3) 0.030(3) 0.067(4) -0.010(2) 0.018(3) -0.012(2)
C74 0.038(3) 0.034(3) 0.056(3) -0.009(2) 0.014(2) 0.000(2)
C75 0.036(3) 0.028(2) 0.033(3) -0.0064(19) 0.004(2) -0.001(2)
C76 0.029(2) 0.031(2) 0.031(2) -0.0054(19) 0.001(2) -0.006(2)
C77 0.032(3) 0.032(2) 0.033(3) -0.005(2) 0.004(2) -0.007(2)
C78 0.033(3) 0.034(3) 0.033(3) 0.001(2) 0.004(2) -0.010(2)
C79 0.026(3) 0.042(3) 0.051(3) 0.004(2) 0.005(2) -0.008(2)
C80 0.027(3) 0.048(3) 0.046(3) 0.004(2) 0.003(2) -0.004(2)
C81 0.028(2) 0.039(3) 0.032(3) 0.003(2) 0.006(2) -0.004(2)
C82 0.032(3) 0.033(3) 0.034(3) 0.002(2) 0.005(2) -0.010(2)
C83 0.030(2) 0.033(3) 0.029(2) -0.0037(19) 0.005(2) -0.007(2)
C84 0.027(2) 0.045(3) 0.030(3) 0.007(2) 0.006(2) 0.002(2)
C85 0.035(3) 0.042(3) 0.052(3) -0.006(2) 0.015(2) -0.006(2)
C86 0.051(4) 0.096(5) 0.096(5) 0.009(4) 0.024(4) 0.038(4)
C87 0.031(3) 0.057(4) 0.088(4) 0.004(3) 0.014(3) -0.017(3)
C88 0.048(3) 0.040(3) 0.037(3) -0.003(2) 0.007(2) 0.001(2)
C89 0.059(4) 0.060(4) 0.061(4) 0.015(3) 0.003(3) 0.027(3)
C90 0.091(5) 0.058(4) 0.084(5) -0.022(4) 0.005(4) 0.027(4)
C91 0.060(4) 0.047(3) 0.048(3) -0.001(3) 0.017(3) -0.003(3)
C92 0.098(6) 0.138(7) 0.055(4) 0.000(4) 0.041(4) 0.030(5)
C93 0.088(6) 0.146(8) 0.046(4) 0.019(4) -0.005(4) 0.013(5)
C94 0.052(4) 0.105(6) 0.041(3) 0.009(4) 0.002(3) -0.002(4)
C95 0.103(6) 0.085(5) 0.074(5) 0.023(4) 0.002(4) -0.003(5)
C96 0.053(4) 0.086(6) 0.160(8) -0.002(5) 0.020(5) 0.015(4)
C97 0.057(4) 0.062(4) 0.042(3) -0.009(3) 0.001(3) 0.007(3)
C98 0.093(6) 0.113(6) 0.118(7) -0.047(5) 0.068(5) -0.026(5)
C99 0.185(10) 0.066(5) 0.094(6) 0.025(4) 0.041(6) 0.010(6)
C100 0.112(7) 0.093(6) 0.076(6) -0.014(5) 0.013(5) 0.005(5)
C101 0.085(6) 0.161(9) 0.082(6) 0.001(6) 0.014(5) 0.020(6)
C102 0.107(8) 0.090(8) 0.309(17) -0.004(9) 0.032(9) 0.011(6)

loop_
_atom_type_symbol
_atom_type_description
_atom_type_scat_dispersion_real
_atom_type_scat_dispersion_imag
_atom_type_scat_source
C C 0.0033 0.0016 'International Tables Vol C Tables 4.2.6.8 and 6.1.1.4'
H H 0.0000 0.0000 'International Tables Vol C Tables 4.2.6.8 and 6.1.1.4'
Cu Cu 0.3201 1.2651 'International Tables Vol C Tables 4.2.6.8 and 6.1.1.4'
N N 0.0061 0.0033 'International Tables Vol C Tables 4.2.6.8 and 6.1.1.4'
O O 0.0106 0.0060 'International Tables Vol C Tables 4.2.6.8 and 6.1.1.4'

loop_
_geom_angle_atom_site_label_1
_geom_angle_atom_site_label_2
_geom_angle_atom_site_label_3
_geom_angle
_geom_angle_site_symmetry_1
_geom_angle_site_symmetry_3
O5 Cu1 O1 88.67(15) . .
O5 Cu1 O9 170.74(13) . .
O1 Cu1 O9 89.83(14) . .
O5 Cu1 O23 90.08(15) . 3_666
O1 Cu1 O23 168.47(12) . 3_666
O9 Cu1 O23 89.57(14) . 3_666
O5 Cu1 O31 92.36(15) . .
O1 Cu1 O31 94.60(15) . .
O9 Cu1 O31 96.86(14) . .
O23 Cu1 O31 96.91(15) 3_666 .
O5 Cu1 Cu2 83.31(9) . .
O1 Cu1 Cu2 84.74(9) . .
O9 Cu1 Cu2 87.46(9) . .
O23 Cu1 Cu2 83.73(9) 3_666 .
O31 Cu1 Cu2 175.63(12) . .
O6 Cu2 O24 90.25(14) . 3_666
O6 Cu2 O10 167.68(12) . .
O24 Cu2 O10 89.29(14) 3_666 .
O6 Cu2 O2 87.53(14) . .
O24 Cu2 O2 170.09(13) 3_666 .
O10 Cu2 O2 90.81(14) . .
O6 Cu2 O25 97.21(12) . .
O24 Cu2 O25 93.80(12) 3_666 .
O10 Cu2 O25 95.10(12) . .
O2 Cu2 O25 96.06(12) . .
O6 Cu2 Cu1 85.99(9) . .
O24 Cu2 Cu1 85.45(9) 3_666 .
O10 Cu2 Cu1 81.71(9) . .
O2 Cu2 Cu1 84.76(9) . .
O25 Cu2 Cu1 176.72(9) . .
O21 Cu3 O13 89.58(13) . .
O21 Cu3 O3 171.19(13) . .
O13 Cu3 O3 89.91(14) . .
O21 Cu3 O17 90.44(13) . .
O13 Cu3 O17 166.38(12) . .
O3 Cu3 O17 87.99(14) . .
O21 Cu3 O32 96.50(15) . .
O13 Cu3 O32 94.34(14) . .
O3 Cu3 O32 92.31(15) . .
O17 Cu3 O32 99.19(14) . .
O21 Cu3 Cu4 82.86(9) . .
O13 Cu3 Cu4 85.86(9) . .
O3 Cu3 Cu4 88.33(9) . .
O17 Cu3 Cu4 80.63(9) . .
O32 Cu3 Cu4 179.33(12) . .
O18 Cu4 O14 171.45(12) . .
O18 Cu4 O22 90.22(13) . .
O14 Cu4 O22 90.00(13) . .
O18 Cu4 O4 86.77(13) . .
O14 Cu4 O4 91.01(13) . .
O22 Cu4 O4 166.28(13) . .
O18 Cu4 O26 98.31(12) . .
O14 Cu4 O26 90.07(12) . .
O22 Cu4 O26 99.87(12) . .
O4 Cu4 O26 93.82(12) . .
O18 Cu4 Cu3 88.22(9) . .
O14 Cu4 Cu3 83.27(9) . .
O22 Cu4 Cu3 85.79(8) . .
O4 Cu4 Cu3 80.74(9) . .
O26 Cu4 Cu3 171.29(9) . .
O15 Cu5 O7 89.92(14) . 3_666
O15 Cu5 O19 169.01(13) . 3_666
O7 Cu5 O19 88.50(14) 3_666 3_666
O15 Cu5 O11 89.03(14) . .
O7 Cu5 O11 168.32(12) 3_666 .
O19 Cu5 O11 90.31(14) 3_666 .
O15 Cu5 O33 95.63(14) . .
O7 Cu5 O33 94.54(14) 3_666 .
O19 Cu5 O33 95.34(14) 3_666 .
O11 Cu5 O33 97.14(14) . .
O15 Cu5 Cu6 83.97(9) . .
O7 Cu5 Cu6 84.13(9) 3_666 .
O19 Cu5 Cu6 85.05(9) 3_666 .
O11 Cu5 Cu6 84.18(9) . .
O33 Cu5 Cu6 178.62(12) . .
O16 Cu6 O12 89.02(14) . .
O16 Cu6 O8 89.80(14) . 3_666
O12 Cu6 O8 170.72(13) . 3_666
O16 Cu6 O20 169.79(13) . 3_666
O12 Cu6 O20 91.52(14) . 3_666
O8 Cu6 O20 88.02(14) 3_666 3_666
O16 Cu6 O27 95.75(12) . .
O12 Cu6 O27 94.48(12) . .
O8 Cu6 O27 94.79(11) 3_666 .
O20 Cu6 O27 94.37(12) 3_666 .
O16 Cu6 Cu5 85.29(9) . .
O12 Cu6 Cu5 85.34(9) . .
O8 Cu6 Cu5 85.40(9) 3_666 .
O20 Cu6 Cu5 84.59(9) 3_666 .
O27 Cu6 Cu5 178.94(8) . .
C1 O1 Cu1 123.0(3) . .
C1 O2 Cu2 121.3(3) . .
C14 O3 Cu3 118.2(3) . .
C14 O4 Cu4 126.5(3) . .
C15 O5 Cu1 124.0(3) . .
C15 O6 Cu2 120.7(3) . .
C28 O7 Cu5 123.6(3) . 3_666
C28 O8 Cu6 122.1(3) . 3_666
C29 O9 Cu1 119.3(3) . .
C29 O10 Cu2 125.6(3) . .
C42 O11 Cu5 123.0(3) . .
C42 O12 Cu6 121.8(3) . .
C43 O13 Cu3 121.5(3) . .
C43 O14 Cu4 124.6(3) . .
C56 O15 Cu5 123.1(3) . .
C56 O16 Cu6 121.6(3) . .
C57 O17 Cu3 126.4(3) . .
C57 O18 Cu4 118.6(3) . .
C70 O19 Cu5 122.0(3) . 3_666
C70 O20 Cu6 122.4(3) . 3_666
C71 O21 Cu3 125.1(3) . .
C71 O22 Cu4 120.2(3) . .
C84 O23 Cu1 123.4(3) . 3_666
C84 O24 Cu2 121.5(3) . 3_666
C85 O25 Cu2 121.5(3) . .
C88 O26 Cu4 118.8(3) . .
C91 O27 Cu6 118.4(3) . .
Cu1 O31 H31A 120.0 . .
Cu1 O31 H31B 120.0 . .
H31A O31 H31B 120.0 . .
Cu3 O32 H32B 120.0 . .
Cu3 O32 H32A 120.0 . .
H32B O32 H32A 120.0 . .
Cu5 O33 H33A 120.0 . .
Cu5 O33 H33B 120.0 . .
H33A O33 H33B 120.0 . .
C2 N1 C8 108.3(4) . .
C2 N1 H1 125.9 . .
C8 N1 H1 125.9 . .
C22 N2 C16 109.9(4) . .
C22 N2 H2 125.0 . .
C16 N2 H2 125.0 . .
C30 N3 C36 108.8(4) . .
C30 N3 H3A 125.6 . .
C36 N3 H3A 125.6 . .
C44 N4 C50 108.4(4) . .
C44 N4 H4A 125.8 . .
C50 N4 H4A 125.8 . .
C58 N5 C64 109.3(4) . .
C58 N5 H5 125.4 . .
C64 N5 H5 125.4 . .
C78 N6 C72 110.0(4) . .
C78 N6 H6A 125.0 . .
C72 N6 H6A 125.0 . .
C85 N7 C87 121.8(4) . .
C85 N7 C86 121.6(5) . .
C87 N7 C86 116.6(5) . .
C88 N8 C89 122.7(5) . .
C88 N8 C90 119.6(5) . .
C89 N8 C90 117.3(4) . .
C91 N9 C92 129.3(6) . .
C91 N9 C93 117.9(5) . .
C92 N9 C93 112.7(5) . .
C94 N10 C96 120.9(6) . .
C94 N10 C95 120.4(6) . .
C96 N10 C95 118.5(6) . .
C97 N11 C98 122.0(6) . .
C97 N11 C99 120.0(6) . .
C98 N11 C99 117.9(6) . .
C100 N12 C102 123.7(8) . .
C100 N12 C101 117.8(7) . .
C102 N12 C101 118.1(8) . .
O1 C1 O2 125.9(4) . .
O1 C1 C5 117.3(4) . .
O2 C1 C5 116.7(4) . .
C3 C2 N1 129.1(4) . .
C3 C2 C7 122.1(5) . .
N1 C2 C7 108.8(4) . .
C4 C3 C2 118.7(5) . .
C4 C3 H3 120.7 . .
C2 C3 H3 120.7 . .
C3 C4 C5 120.9(5) . .
C3 C4 H4 119.5 . .
C5 C4 H4 119.5 . .
C6 C5 C4 120.2(4) . .
C6 C5 C1 119.2(4) . .
C4 C5 C1 120.5(4) . .
C7 C6 C5 119.5(4) . .
C7 C6 H6 120.2 . .
C5 C6 H6 120.2 . .
C6 C7 C2 118.6(4) . .
C6 C7 C13 134.1(4) . .
C2 C7 C13 107.3(4) . .
C9 C8 N1 127.0(5) . .
C9 C8 C13 122.9(5) . .
N1 C8 C13 110.1(4) . .
C8 C9 C10 115.6(5) . .
C8 C9 H9 122.2 . .
C10 C9 H9 122.2 . .
C9 C10 C11 123.2(5) . .
C9 C10 H10 118.4 . .
C11 C10 H10 118.4 . .
C12 C11 C10 118.5(4) . .
C12 C11 C14 123.3(4) . .
C10 C11 C14 118.2(4) . .
C13 C12 C11 120.2(4) . .
C13 C12 H12 119.9 . .
C11 C12 H12 119.9 . .
C12 C13 C8 119.5(4) . .
C12 C13 C7 134.9(4) . .
C8 C13 C7 105.6(4) . .
O3 C14 O4 125.4(4) . .
O3 C14 C11 117.2(4) . .
O4 C14 C11 117.4(4) . .
O6 C15 O5 125.9(4) . .
O6 C15 C19 118.2(4) . .
O5 C15 C19 115.9(4) . .
N2 C16 C17 130.6(4) . .
N2 C16 C21 108.6(4) . .
C17 C16 C21 120.7(4) . .
C18 C17 C16 117.8(4) . .
C18 C17 H17 121.1 . .
C16 C17 H17 121.1 . .
C17 C18 C19 122.1(4) . .
C17 C18 H18 119.0 . .
C19 C18 H18 119.0 . .
C20 C19 C18 119.7(4) . .
C20 C19 C15 119.8(4) . .
C18 C19 C15 120.5(4) . .
C21 C20 C19 118.6(4) . .
C21 C20 H20 120.7 . .
C19 C20 H20 120.7 . .
C20 C21 C16 121.1(4) . .
C20 C21 C27 132.8(4) . .
C16 C21 C27 106.1(4) . .
N2 C22 C23 129.9(4) . .
N2 C22 C27 109.3(4) . .
C23 C22 C27 120.7(4) . .
C24 C23 C22 117.4(4) . .
C24 C23 H23 121.3 . .
C22 C23 H23 121.3 . .
C25 C24 C23 122.4(4) . .
C25 C24 H24 118.8 . .
C23 C24 H24 118.8 . .
C26 C25 C24 120.4(4) . .
C26 C25 C28 119.8(4) . .
C24 C25 C28 119.8(4) . .
C25 C26 C27 118.9(4) . .
C25 C26 H26 120.5 . .
C27 C26 H26 120.5 . .
C26 C27 C22 120.2(4) . .
C26 C27 C21 133.9(4) . .
C22 C27 C21 105.9(4) . .
O8 C28 O7 124.2(4) . .
O8 C28 C25 118.1(4) . .
O7 C28 C25 117.6(4) . .
O10 C29 O9 125.9(4) . .
O10 C29 C33 117.0(4) . .
O9 C29 C33 117.1(4) . .
N3 C30 C31 129.5(4) . .
N3 C30 C35 109.3(4) . .
C31 C30 C35 121.1(4) . .
C32 C31 C30 117.2(4) . .
C32 C31 H31 121.4 . .
C30 C31 H31 121.4 . .
C31 C32 C33 122.7(4) . .
C31 C32 H32 118.7 . .
C33 C32 H32 118.7 . .
C34 C33 C32 120.0(4) . .
C34 C33 C29 121.0(4) . .
C32 C33 C29 119.0(4) . .
C33 C34 C35 119.7(4) . .
C33 C34 H34 120.1 . .
C35 C34 H34 120.1 . .
C34 C35 C30 119.2(4) . .
C34 C35 C41 134.9(4) . .
C30 C35 C41 105.9(4) . .
N3 C36 C37 128.2(4) . .
N3 C36 C41 109.6(4) . .
C37 C36 C41 122.2(4) . .
C38 C37 C36 116.6(5) . .
C38 C37 H37 121.7 . .
C36 C37 H37 121.7 . .
C37 C38 C39 122.9(4) . .
C37 C38 H38 118.6 . .
C39 C38 H38 118.6 . .
C40 C39 C38 119.1(4) . .
C40 C39 C42 121.0(4) . .
C38 C39 C42 119.8(4) . .
C39 C40 C41 119.9(4) . .
C39 C40 H40 120.1 . .
C41 C40 H40 120.1 . .
C40 C41 C36 119.4(4) . .
C40 C41 C35 134.2(4) . .
C36 C41 C35 106.3(4) . .
O11 C42 O12 125.2(4) . .
O11 C42 C39 117.6(4) . .
O12 C42 C39 117.2(4) . .
O13 C43 O14 124.7(4) . .
O13 C43 C47 118.4(4) . .
O14 C43 C47 116.9(4) . .
N4 C44 C45 130.0(4) . .
N4 C44 C49 109.7(4) . .
C45 C44 C49 120.4(4) . .
C44 C45 C46 118.8(5) . .
C44 C45 H45 120.6 . .
C46 C45 H45 120.6 . .
C45 C46 C47 120.9(4) . .
C45 C46 H46 119.6 . .
C47 C46 H46 119.6 . .
C48 C47 C46 121.2(4) . .
C48 C47 C43 119.1(4) . .
C46 C47 C43 119.7(4) . .
C47 C48 C49 118.4(4) . .
C47 C48 H48 120.8 . .
C49 C48 H48 120.8 . .
C48 C49 C44 120.3(4) . .
C48 C49 C55 133.9(4) . .
C44 C49 C55 105.8(4) . .
N4 C50 C51 129.6(4) . .
N4 C50 C55 109.9(4) . .
C51 C50 C55 120.5(4) . .
C52 C51 C50 118.5(5) . .
C52 C51 H51 120.7 . .
C50 C51 H51 120.7 . .
C51 C52 C53 121.1(4) . .
C51 C52 H52 119.5 . .
C53 C52 H52 119.5 . .
C54 C53 C52 120.3(4) . .
C54 C53 C56 120.4(4) . .
C52 C53 C56 119.3(4) . .
C53 C54 C55 119.7(4) . .
C53 C54 H54 120.2 . .
C55 C54 H54 120.2 . .
C54 C55 C50 119.9(4) . .
C54 C55 C49 133.8(4) . .
C50 C55 C49 106.2(4) . .
O16 C56 O15 125.7(4) . .
O16 C56 C53 117.9(4) . .
O15 C56 C53 116.4(4) . .
O17 C57 O18 125.5(4) . .
O17 C57 C61 117.0(4) . .
O18 C57 C61 117.5(4) . .
N5 C58 C59 129.8(4) . .
N5 C58 C63 109.4(4) . .
C59 C58 C63 120.8(4) . .
C60 C59 C58 118.0(4) . .
C60 C59 H59 121.0 . .
C58 C59 H59 121.0 . .
C59 C60 C61 121.7(4) . .
C59 C60 H60 119.2 . .
C61 C60 H60 119.2 . .
C62 C61 C60 119.8(4) . .
C62 C61 C57 120.2(4) . .
C60 C61 C57 120.0(4) . .
C63 C62 C61 119.3(4) . .
C63 C62 H62 120.3 . .
C61 C62 H62 120.3 . .
C62 C63 C58 120.4(4) . .
C62 C63 C69 133.2(4) . .
C58 C63 C69 106.4(4) . .
C65 C64 N5 130.2(4) . .
C65 C64 C69 120.6(4) . .
N5 C64 C69 109.2(4) . .
C66 C65 C64 118.5(4) . .
C66 C65 H65 120.8 . .
C64 C65 H65 120.8 . .
C65 C66 C67 122.6(4) . .
C65 C66 H66 118.7 . .
C67 C66 H66 118.7 . .
C68 C67 C66 118.7(4) . .
C68 C67 C70 121.2(4) . .
C66 C67 C70 120.1(4) . .
C69 C68 C67 119.9(4) . .
C69 C68 H68 120.1 . .
C67 C68 H68 120.1 . .
C68 C69 C64 119.8(4) . .
C68 C69 C63 134.4(4) . .
C64 C69 C63 105.8(4) . .
O20 C70 O19 125.5(4) . .
O20 C70 C67 117.2(4) . .
O19 C70 C67 117.3(4) . .
O21 C71 O22 125.9(4) . .
O21 C71 C75 117.3(4) . .
O22 C71 C75 116.7(4) . .
C73 C72 N6 130.8(4) . .
C73 C72 C77 121.0(4) . .
N6 C72 C77 108.2(4) . .
C72 C73 C74 119.0(4) . .
C72 C73 H73 120.5 . .
C74 C73 H73 120.5 . .
C73 C74 C75 120.9(4) . .
C73 C74 H74 119.6 . .
C75 C74 H74 119.6 . .
C74 C75 C76 120.8(4) . .
C74 C75 C71 120.5(4) . .
C76 C75 C71 118.6(4) . .
C77 C76 C75 119.3(4) . .
C77 C76 H76 120.3 . .
C75 C76 H76 120.3 . .
C76 C77 C72 119.1(4) . .
C76 C77 C83 135.0(4) . .
C72 C77 C83 105.9(4) . .
C79 C78 N6 130.0(4) . .
C79 C78 C83 121.5(4) . .
N6 C78 C83 108.5(4) . .
C80 C79 C78 117.6(4) . .
C80 C79 H79 121.2 . .
C78 C79 H79 121.2 . .
C79 C80 C81 122.9(5) . .
C79 C80 H80 118.5 . .
C81 C80 H80 118.5 . .
C82 C81 C80 118.8(4) . .
C82 C81 C84 119.8(4) . .
C80 C81 C84 121.4(4) . .
C83 C82 C81 119.2(4) . .
C83 C82 H82 120.4 . .
C81 C82 H82 120.4 . .
C82 C83 C78 120.0(4) . .
C82 C83 C77 132.5(4) . .
C78 C83 C77 107.4(4) . .
O23 C84 O24 126.0(4) . .
O23 C84 C81 116.5(4) . .
O24 C84 C81 117.6(4) . .
O25 C85 N7 124.0(5) . .
O25 C85 H85 118.0 . .
N7 C85 H85 118.0 . .
N7 C86 H86A 109.5 . .
N7 C86 H86B 109.5 . .
H86A C86 H86B 109.5 . .
N7 C86 H86C 109.5 . .
H86A C86 H86C 109.5 . .
H86B C86 H86C 109.5 . .
N7 C87 H87A 109.5 . .
N7 C87 H87B 109.5 . .
H87A C87 H87B 109.5 . .
N7 C87 H87C 109.5 . .
H87A C87 H87C 109.5 . .
H87B C87 H87C 109.5 . .
O26 C88 N8 125.9(5) . .
O26 C88 H88 117.1 . .
N8 C88 H88 117.1 . .
N8 C89 H89A 109.5 . .
N8 C89 H89B 109.5 . .
H89A C89 H89B 109.5 . .
N8 C89 H89C 109.5 . .
H89A C89 H89C 109.5 . .
H89B C89 H89C 109.5 . .
N8 C90 H90A 109.5 . .
N8 C90 H90B 109.5 . .
H90A C90 H90B 109.5 . .
N8 C90 H90C 109.5 . .
H90A C90 H90C 109.5 . .
H90B C90 H90C 109.5 . .
O27 C91 N9 130.3(6) . .
O27 C91 H91 114.8 . .
N9 C91 H91 114.8 . .
N9 C92 H92A 120.0 . .
N9 C92 H92B 120.0 . .
H92A C92 H92B 120.0 . .
N9 C93 H93A 109.5 . .
N9 C93 H93B 109.5 . .
H93A C93 H93B 109.5 . .
N9 C93 H93C 109.5 . .
H93A C93 H93C 109.5 . .
H93B C93 H93C 109.5 . .
O28 C94 N10 127.1(6) . .
O28 C94 H94 116.4 . .
N10 C94 H94 116.4 . .
N10 C95 H95A 109.5 . .
N10 C95 H95B 109.5 . .
H95A C95 H95B 109.5 . .
N10 C95 H95C 109.5 . .
H95A C95 H95C 109.5 . .
H95B C95 H95C 109.5 . .
N10 C96 H96A 120.0 . .
N10 C96 H96B 120.0 . .
H96A C96 H96B 120.0 . .
O29 C97 N11 125.5(6) . .
O29 C97 H97 117.2 . .
N11 C97 H97 117.2 . .
N11 C98 H98A 109.5 . .
N11 C98 H98B 109.5 . .
H98A C98 H98B 109.5 . .
N11 C98 H98C 109.5 . .
H98A C98 H98C 109.5 . .
H98B C98 H98C 109.5 . .
N11 C99 H99A 109.5 . .
N11 C99 H99B 109.5 . .
H99A C99 H99B 109.5 . .
N11 C99 H99C 109.5 . .
H99A C99 H99C 109.5 . .
H99B C99 H99C 109.5 . .
O30 C100 N12 123.9(9) . .
O30 C100 H100 118.1 . .
N12 C100 H100 118.1 . .
N12 C101 H10A 109.5 . .
N12 C101 H10B 109.5 . .
H10A C101 H10B 109.5 . .
N12 C101 H10C 109.5 . .
H10A C101 H10C 109.5 . .
H10B C101 H10C 109.5 . .
N12 C102 H10D 109.5 . .
N12 C102 H10E 109.5 . .
H10D C102 H10E 109.5 . .
N12 C102 H10F 109.5 . .
H10D C102 H10F 109.5 . .
H10E C102 H10F 109.5 . .

loop_
_geom_bond_atom_site_label_1
_geom_bond_atom_site_label_2
_geom_bond_distance
_geom_bond_site_symmetry_2
Cu1 O5 1.948(3) .
Cu1 O1 1.949(3) .
Cu1 O9 1.955(3) .
Cu1 O23 1.960(3) 3_666
Cu1 O31 2.181(4) .
Cu1 Cu2 2.6161(7) .
Cu2 O6 1.955(3) .
Cu2 O24 1.958(3) 3_666
Cu2 O10 1.966(3) .
Cu2 O2 1.972(3) .
Cu2 O25 2.148(3) .
Cu3 O21 1.947(3) .
Cu3 O13 1.964(3) .
Cu3 O3 1.965(3) .
Cu3 O17 1.972(3) .
Cu3 O32 2.157(3) .
Cu3 Cu4 2.6186(7) .
Cu4 O18 1.936(3) .
Cu4 O14 1.957(3) .
Cu4 O22 1.973(3) .
Cu4 O4 1.978(3) .
Cu4 O26 2.171(3) .
Cu5 O15 1.942(3) .
Cu5 O7 1.960(3) 3_666
Cu5 O19 1.960(3) 3_666
Cu5 O11 1.969(3) .
Cu5 O33 2.164(3) .
Cu5 Cu6 2.5996(7) .
Cu6 O16 1.952(3) .
Cu6 O12 1.953(3) .
Cu6 O8 1.961(3) 3_666
Cu6 O20 1.965(3) 3_666
Cu6 O27 2.187(3) .
O1 C1 1.257(5) .
O2 C1 1.278(5) .
O3 C14 1.261(5) .
O4 C14 1.265(5) .
O5 C15 1.269(5) .
O6 C15 1.260(5) .
O7 C28 1.275(5) .
O8 C28 1.268(5) .
O9 C29 1.262(5) .
O10 C29 1.260(5) .
O11 C42 1.254(5) .
O12 C42 1.275(5) .
O13 C43 1.262(5) .
O14 C43 1.275(5) .
O15 C56 1.268(5) .
O16 C56 1.250(5) .
O17 C57 1.247(5) .
O18 C57 1.271(5) .
O19 C70 1.268(5) .
O20 C70 1.265(5) .
O21 C71 1.250(5) .
O22 C71 1.256(5) .
O23 C84 1.261(5) .
O24 C84 1.261(5) .
O25 C85 1.226(5) .
O26 C88 1.260(6) .
O27 C91 1.216(6) .
O28 C94 1.230(7) .
O29 C97 1.220(6) .
O30 C100 1.229(9) .
O31 H31A 0.9500 .
O31 H31B 0.9500 .
O32 H32B 0.9500 .
O32 H32A 0.9500 .
O33 H33A 0.9500 .
O33 H33B 0.9500 .
N1 C2 1.387(6) .
N1 C8 1.390(6) .
N1 H1 0.8800 .
N2 C22 1.351(6) .
N2 C16 1.380(5) .
N2 H2 0.8800 .
N3 C30 1.370(6) .
N3 C36 1.372(6) .
N3 H3A 0.8800 .
N4 C44 1.373(6) .
N4 C50 1.379(6) .
N4 H4A 0.8800 .
N5 C58 1.363(6) .
N5 C64 1.383(6) .
N5 H5 0.8800 .
N6 C78 1.380(6) .
N6 C72 1.389(6) .
N6 H6A 0.8800 .
N7 C85 1.324(6) .
N7 C87 1.427(6) .
N7 C86 1.464(7) .
N8 C88 1.318(6) .
N8 C89 1.436(6) .
N8 C90 1.447(7) .
N9 C91 1.277(6) .
N9 C92 1.389(7) .
N9 C93 1.510(8) .
N10 C94 1.332(8) .
N10 C96 1.410(8) .
N10 C95 1.482(8) .
N11 C97 1.307(7) .
N11 C98 1.450(7) .
N11 C99 1.467(8) .
N12 C100 1.317(9) .
N12 C102 1.458(10) .
N12 C101 1.475(9) .
C1 C5 1.496(7) .
C2 C3 1.381(7) .
C2 C7 1.412(6) .
C3 C4 1.365(7) .
C3 H3 0.9500 .
C4 C5 1.401(7) .
C4 H4 0.9500 .
C5 C6 1.400(6) .
C6 C7 1.384(6) .
C6 H6 0.9500 .
C7 C13 1.454(6) .
C8 C9 1.385(7) .
C8 C13 1.406(7) .
C9 C10 1.390(7) .
C9 H9 0.9500 .
C10 C11 1.402(7) .
C10 H10 0.9500 .
C11 C12 1.394(6) .
C11 C14 1.479(6) .
C12 C13 1.365(6) .
C12 H12 0.9500 .
C15 C19 1.500(6) .
C16 C17 1.395(6) .
C16 C21 1.405(6) .
C17 C18 1.373(6) .
C17 H17 0.9500 .
C18 C19 1.405(6) .
C18 H18 0.9500 .
C19 C20 1.400(6) .
C20 C21 1.377(6) .
C20 H20 0.9500 .
C21 C27 1.460(6) .
C22 C23 1.394(6) .
C22 C27 1.411(6) .
C23 C24 1.385(6) .
C23 H23 0.9500 .
C24 C25 1.382(6) .
C24 H24 0.9500 .
C25 C26 1.381(6) .
C25 C28 1.473(6) .
C26 C27 1.392(6) .
C26 H26 0.9500 .
C29 C33 1.494(6) .
C30 C31 1.412(6) .
C30 C35 1.421(6) .
C31 C32 1.371(6) .
C31 H31 0.9500 .
C32 C33 1.400(6) .
C32 H32 0.9500 .
C33 C34 1.383(6) .
C34 C35 1.394(6) .
C34 H34 0.9500 .
C35 C41 1.446(6) .
C36 C37 1.391(6) .
C36 C41 1.408(6) .
C37 C38 1.375(7) .
C37 H37 0.9500 .
C38 C39 1.415(6) .
C38 H38 0.9500 .
C39 C40 1.373(6) .
C39 C42 1.487(6) .
C40 C41 1.391(6) .
C40 H40 0.9500 .
C43 C47 1.493(6) .
C44 C45 1.380(6) .
C44 C49 1.425(6) .
C45 C46 1.384(6) .
C45 H45 0.9500 .
C46 C47 1.399(6) .
C46 H46 0.9500 .
C47 C48 1.383(6) .
C48 C49 1.390(6) .
C48 H48 0.9500 .
C49 C55 1.448(6) .
C50 C51 1.405(6) .
C50 C55 1.412(6) .
C51 C52 1.372(7) .
C51 H51 0.9500 .
C52 C53 1.413(6) .
C52 H52 0.9500 .
C53 C54 1.380(6) .
C53 C56 1.489(6) .
C54 C55 1.384(6) .
C54 H54 0.9500 .
C57 C61 1.495(6) .
C58 C59 1.404(6) .
C58 C63 1.420(6) .
C59 C60 1.369(6) .
C59 H59 0.9500 .
C60 C61 1.421(6) .
C60 H60 0.9500 .
C61 C62 1.393(6) .
C62 C63 1.372(6) .
C62 H62 0.9500 .
C63 C69 1.454(6) .
C64 C65 1.379(6) .
C64 C69 1.420(6) .
C65 C66 1.356(7) .
C65 H65 0.9500 .
C66 C67 1.413(6) .
C66 H66 0.9500 .
C67 C68 1.383(6) .
C67 C70 1.487(6) .
C68 C69 1.380(6) .
C68 H68 0.9500 .
C71 C75 1.507(6) .
C72 C73 1.373(6) .
C72 C77 1.431(6) .
C73 C74 1.381(7) .
C73 H73 0.9500 .
C74 C75 1.390(6) .
C74 H74 0.9500 .
C75 C76 1.390(6) .
C76 C77 1.384(6) .
C76 H76 0.9500 .
C77 C83 1.453(6) .
C78 C79 1.377(6) .
C78 C83 1.412(6) .
C79 C80 1.351(7) .
C79 H79 0.9500 .
C80 C81 1.420(6) .
C80 H80 0.9500 .
C81 C82 1.384(6) .
C81 C84 1.494(6) .
C82 C83 1.381(6) .
C82 H82 0.9500 .
C85 H85 0.9500 .
C86 H86A 0.9800 .
C86 H86B 0.9800 .
C86 H86C 0.9800 .
C87 H87A 0.9800 .
C87 H87B 0.9800 .
C87 H87C 0.9800 .
C88 H88 0.9500 .
C89 H89A 0.9800 .
C89 H89B 0.9800 .
C89 H89C 0.9800 .
C90 H90A 0.9800 .
C90 H90B 0.9800 .
C90 H90C 0.9800 .
C91 H91 0.9500 .
C92 H92A 0.9500 .
C92 H92B 0.9500 .
C93 H93A 0.9800 .
C93 H93B 0.9800 .
C93 H93C 0.9800 .
C94 H94 0.9500 .
C95 H95A 0.9800 .
C95 H95B 0.9800 .
C95 H95C 0.9800 .
C96 H96A 0.9500 .
C96 H96B 0.9500 .
C97 H97 0.9500 .
C98 H98A 0.9800 .
C98 H98B 0.9800 .
C98 H98C 0.9800 .
C99 H99A 0.9800 .
C99 H99B 0.9800 .
C99 H99C 0.9800 .
C100 H100 0.9500 .
C101 H10A 0.9800 .
C101 H10B 0.9800 .
C101 H10C 0.9800 .
C102 H10D 0.9800 .
C102 H10E 0.9800 .
C102 H10F 0.9800 .

loop_
_geom_torsion_atom_site_label_1
_geom_torsion_atom_site_label_2
_geom_torsion_atom_site_label_3
_geom_torsion_atom_site_label_4
_geom_torsion
_geom_torsion_site_symmetry_1
Cu1 O1 C1 O2 7.7(7) .
Cu1 O1 C1 C5 -168.7(3) .
Cu2 O2 C1 O1 -6.8(6) .
Cu2 O2 C1 C5 169.7(3) .
C8 N1 C2 C3 179.6(6) .
C8 N1 C2 C7 -0.3(6) .
N1 C2 C3 C4 177.6(6) .
C7 C2 C3 C4 -2.5(9) .
C2 C3 C4 C5 1.0(9) .
C3 C4 C5 C6 0.0(9) .
C3 C4 C5 C1 -176.7(5) .
O1 C1 C5 C6 -8.6(7) .
O2 C1 C5 C6 174.6(4) .
O1 C1 C5 C4 168.2(5) .
O2 C1 C5 C4 -8.6(7) .
C4 C5 C6 C7 0.3(7) .
C1 C5 C6 C7 177.1(4) .
C5 C6 C7 C2 -1.6(7) .
C5 C6 C7 C13 -179.2(5) .
C3 C2 C7 C6 2.8(8) .
N1 C2 C7 C6 -177.3(5) .
C3 C2 C7 C13 -179.0(5) .
N1 C2 C7 C13 0.9(6) .
C2 N1 C8 C9 180.0(6) .
C2 N1 C8 C13 -0.4(6) .
N1 C8 C9 C10 178.1(6) .
C13 C8 C9 C10 -1.4(10) .
C8 C9 C10 C11 -0.5(10) .
C9 C10 C11 C12 2.7(9) .
C9 C10 C11 C14 -176.6(6) .
C10 C11 C12 C13 -2.9(8) .
C14 C11 C12 C13 176.3(5) .
C11 C12 C13 C8 1.0(8) .
C11 C12 C13 C7 -178.1(5) .
C9 C8 C13 C12 1.2(9) .
N1 C8 C13 C12 -178.4(5) .
C9 C8 C13 C7 -179.4(6) .
N1 C8 C13 C7 1.0(6) .
C6 C7 C13 C12 -4.2(10) .
C2 C7 C13 C12 178.0(6) .
C6 C7 C13 C8 176.6(6) .
C2 C7 C13 C8 -1.1(6) .
Cu3 O3 C14 O4 -10.9(6) .
Cu3 O3 C14 C11 169.8(3) .
Cu4 O4 C14 O3 7.6(7) .
Cu4 O4 C14 C11 -173.2(3) .
C12 C11 C14 O3 12.3(7) .
C10 C11 C14 O3 -168.5(5) .
C12 C11 C14 O4 -167.0(5) .
C10 C11 C14 O4 12.2(7) .
Cu2 O6 C15 O5 2.2(7) .
Cu2 O6 C15 C19 -177.8(3) .
Cu1 O5 C15 O6 -3.3(7) .
Cu1 O5 C15 C19 176.6(3) .
C22 N2 C16 C17 -177.0(5) .
C22 N2 C16 C21 3.0(5) .
N2 C16 C17 C18 178.6(5) .
C21 C16 C17 C18 -1.3(7) .
C16 C17 C18 C19 1.8(7) .
C17 C18 C19 C20 -1.6(7) .
C17 C18 C19 C15 180.0(4) .
O6 C15 C19 C20 -177.8(4) .
O5 C15 C19 C20 2.2(7) .
O6 C15 C19 C18 0.6(7) .
O5 C15 C19 C18 -179.4(4) .
C18 C19 C20 C21 1.0(7) .
C15 C19 C20 C21 179.4(4) .
C19 C20 C21 C16 -0.5(7) .
C19 C20 C21 C27 -177.6(5) .
N2 C16 C21 C20 -179.2(4) .
C17 C16 C21 C20 0.7(7) .
N2 C16 C21 C27 -1.5(5) .
C17 C16 C21 C27 178.5(4) .
C16 N2 C22 C23 177.7(5) .
C16 N2 C22 C27 -3.3(6) .
N2 C22 C23 C24 179.0(5) .
C27 C22 C23 C24 0.1(8) .
C22 C23 C24 C25 -2.2(8) .
C23 C24 C25 C26 2.7(8) .
C23 C24 C25 C28 -174.4(5) .
C24 C25 C26 C27 -1.1(7) .
C28 C25 C26 C27 176.0(4) .
C25 C26 C27 C22 -0.9(7) .
C25 C26 C27 C21 179.0(5) .
N2 C22 C27 C26 -177.7(4) .
C23 C22 C27 C26 1.4(7) .
N2 C22 C27 C21 2.3(5) .
C23 C22 C27 C21 -178.6(5) .
C20 C21 C27 C26 -3.1(9) .
C16 C21 C27 C26 179.5(5) .
C20 C21 C27 C22 176.9(5) .
C16 C21 C27 C22 -0.5(5) .
Cu6 O8 C28 O7 -7.4(6) 3_666
Cu6 O8 C28 C25 170.5(3) 3_666
Cu5 O7 C28 O8 1.2(6) 3_666
Cu5 O7 C28 C25 -176.7(3) 3_666
C26 C25 C28 O8 179.4(4) .
C24 C25 C28 O8 -3.5(7) .
C26 C25 C28 O7 -2.5(7) .
C24 C25 C28 O7 174.5(4) .
Cu2 O10 C29 O9 -2.0(7) .
Cu2 O10 C29 C33 178.4(3) .
Cu1 O9 C29 O10 0.7(6) .
Cu1 O9 C29 C33 -179.7(3) .
C36 N3 C30 C31 -178.5(5) .
C36 N3 C30 C35 -0.9(6) .
N3 C30 C31 C32 179.6(5) .
C35 C30 C31 C32 2.3(8) .
C30 C31 C32 C33 -0.8(8) .
C31 C32 C33 C34 0.0(8) .
C31 C32 C33 C29 179.8(5) .
O10 C29 C33 C34 -179.4(4) .
O9 C29 C33 C34 0.9(6) .
O10 C29 C33 C32 0.7(6) .
O9 C29 C33 C32 -178.9(4) .
C32 C33 C34 C35 -0.6(7) .
C29 C33 C34 C35 179.6(4) .
C33 C34 C35 C30 2.0(7) .
C33 C34 C35 C41 -177.9(5) .
N3 C30 C35 C34 179.3(4) .
C31 C30 C35 C34 -2.9(7) .
N3 C30 C35 C41 -0.8(5) .
C31 C30 C35 C41 177.0(5) .
C30 N3 C36 C37 -177.1(5) .
C30 N3 C36 C41 2.3(6) .
N3 C36 C37 C38 179.4(5) .
C41 C36 C37 C38 -0.1(8) .
C36 C37 C38 C39 0.0(8) .
C37 C38 C39 C40 -0.3(8) .
C37 C38 C39 C42 178.8(5) .
C38 C39 C40 C41 0.5(7) .
C42 C39 C40 C41 -178.6(4) .
C39 C40 C41 C36 -0.5(7) .
C39 C40 C41 C35 -175.8(5) .
N3 C36 C41 C40 -179.2(4) .
C37 C36 C41 C40 0.3(7) .
N3 C36 C41 C35 -2.8(5) .
C37 C36 C41 C35 176.7(4) .
C34 C35 C41 C40 -2.3(9) .
C30 C35 C41 C40 177.8(5) .
C34 C35 C41 C36 -177.9(5) .
C30 C35 C41 C36 2.1(5) .
Cu5 O11 C42 O12 -2.3(7) .
Cu5 O11 C42 C39 179.1(3) .
Cu6 O12 C42 O11 7.6(7) .
Cu6 O12 C42 C39 -173.7(3) .
C40 C39 C42 O11 0.0(7) .
C38 C39 C42 O11 -179.1(4) .
C40 C39 C42 O12 -178.8(4) .
C38 C39 C42 O12 2.2(7) .
Cu3 O13 C43 O14 -0.9(6) .
Cu3 O13 C43 C47 178.1(3) .
Cu4 O14 C43 O13 -0.3(6) .
Cu4 O14 C43 C47 -179.3(3) .
C50 N4 C44 C45 -179.6(6) .
C50 N4 C44 C49 -0.4(6) .
N4 C44 C45 C46 -180.0(5) .
C49 C44 C45 C46 0.8(8) .
C44 C45 C46 C47 0.1(8) .
C45 C46 C47 C48 -0.4(8) .
C45 C46 C47 C43 178.5(4) .
O13 C43 C47 C48 -0.2(6) .
O14 C43 C47 C48 178.8(4) .
O13 C43 C47 C46 -179.2(4) .
O14 C43 C47 C46 -0.1(6) .
C46 C47 C48 C49 -0.2(7) .
C43 C47 C48 C49 -179.1(4) .
C47 C48 C49 C44 1.1(7) .
C47 C48 C49 C55 179.8(5) .
N4 C44 C49 C48 179.2(4) .
C45 C44 C49 C48 -1.4(8) .
N4 C44 C49 C55 0.2(6) .
C45 C44 C49 C55 179.5(5) .
C44 N4 C50 C51 -179.6(5) .
C44 N4 C50 C55 0.4(6) .
N4 C50 C51 C52 -178.5(5) .
C55 C50 C51 C52 1.5(8) .
C50 C51 C52 C53 -0.7(8) .
C51 C52 C53 C54 0.6(8) .
C51 C52 C53 C56 178.5(5) .
C52 C53 C54 C55 -1.3(7) .
C56 C53 C54 C55 -179.2(4) .
C53 C54 C55 C50 2.1(8) .
C53 C54 C55 C49 179.6(5) .
N4 C50 C55 C54 177.7(5) .
C51 C50 C55 C54 -2.2(8) .
N4 C50 C55 C49 -0.3(6) .
C51 C50 C55 C49 179.7(5) .
C48 C49 C55 C54 3.6(10) .
C44 C49 C55 C54 -177.6(6) .
C48 C49 C55 C50 -178.8(5) .
C44 C49 C55 C50 0.1(6) .
Cu6 O16 C56 O15 1.1(6) .
Cu6 O16 C56 C53 -178.3(3) .
Cu5 O15 C56 O16 4.6(7) .
Cu5 O15 C56 C53 -176.0(3) .
C54 C53 C56 O16 176.4(4) .
C52 C53 C56 O16 -1.6(7) .
C54 C53 C56 O15 -3.1(7) .
C52 C53 C56 O15 179.0(4) .
Cu3 O17 C57 O18 8.5(7) .
Cu3 O17 C57 C61 -170.0(3) .
Cu4 O18 C57 O17 -10.3(6) .
Cu4 O18 C57 C61 168.2(3) .
C64 N5 C58 C59 -178.9(5) .
C64 N5 C58 C63 -0.7(6) .
N5 C58 C59 C60 178.5(5) .
C63 C58 C59 C60 0.4(8) .
C58 C59 C60 C61 -1.8(8) .
C59 C60 C61 C62 3.1(7) .
C59 C60 C61 C57 -175.4(4) .
O17 C57 C61 C62 -1.3(6) .
O18 C57 C61 C62 -179.9(4) .
O17 C57 C61 C60 177.2(4) .
O18 C57 C61 C60 -1.4(6) .
C60 C61 C62 C63 -2.8(7) .
C57 C61 C62 C63 175.7(4) .
C61 C62 C63 C58 1.3(7) .
C61 C62 C63 C69 -177.5(5) .
N5 C58 C63 C62 -178.6(4) .
C59 C58 C63 C62 -0.1(8) .
N5 C58 C63 C69 0.6(6) .
C59 C58 C63 C69 179.0(5) .
C58 N5 C64 C65 -178.2(5) .
C58 N5 C64 C69 0.5(6) .
N5 C64 C65 C66 178.0(5) .
C69 C64 C65 C66 -0.6(8) .
C64 C65 C66 C67 0.2(8) .
C65 C66 C67 C68 0.3(8) .
C65 C66 C67 C70 -177.9(5) .
C66 C67 C68 C69 -0.3(7) .
C70 C67 C68 C69 177.8(4) .
C67 C68 C69 C64 0.0(7) .
C67 C68 C69 C63 -177.6(5) .
C65 C64 C69 C68 0.5(8) .
N5 C64 C69 C68 -178.4(4) .
C65 C64 C69 C63 178.7(5) .
N5 C64 C69 C63 -0.2(6) .
C62 C63 C69 C68 -3.4(10) .
C58 C63 C69 C68 177.6(5) .
C62 C63 C69 C64 178.8(5) .
C58 C63 C69 C64 -0.2(5) .
Cu6 O20 C70 O19 -2.7(7) 3_666
Cu6 O20 C70 C67 176.0(3) 3_666
Cu5 O19 C70 O20 -4.2(7) 3_666
Cu5 O19 C70 C67 177.0(3) 3_666
C68 C67 C70 O20 -170.9(4) .
C66 C67 C70 O20 7.2(7) .
C68 C67 C70 O19 8.0(7) .
C66 C67 C70 O19 -173.9(4) .
Cu3 O21 C71 O22 4.0(6) .
Cu3 O21 C71 C75 -179.5(3) .
Cu4 O22 C71 O21 -4.4(6) .
Cu4 O22 C71 C75 179.0(3) .
C78 N6 C72 C73 -177.8(5) .
C78 N6 C72 C77 1.7(5) .
N6 C72 C73 C74 179.5(5) .
C77 C72 C73 C74 0.1(8) .
C72 C73 C74 C75 -0.1(8) .
C73 C74 C75 C76 -0.5(8) .
C73 C74 C75 C71 -178.1(4) .
O21 C71 C75 C74 178.0(4) .
O22 C71 C75 C74 -5.1(6) .
O21 C71 C75 C76 0.4(6) .
O22 C71 C75 C76 177.2(4) .
C74 C75 C76 C77 1.0(7) .
C71 C75 C76 C77 178.6(4) .
C75 C76 C77 C72 -0.9(6) .
C75 C76 C77 C83 -177.9(5) .
C73 C72 C77 C76 0.4(7) .
N6 C72 C77 C76 -179.1(4) .
C73 C72 C77 C83 178.2(4) .
N6 C72 C77 C83 -1.4(5) .
C72 N6 C78 C79 176.8(5) .
C72 N6 C78 C83 -1.3(5) .
N6 C78 C79 C80 -177.7(5) .
C83 C78 C79 C80 0.2(7) .
C78 C79 C80 C81 0.4(7) .
C79 C80 C81 C82 -0.4(7) .
C79 C80 C81 C84 179.2(4) .
C80 C81 C82 C83 -0.3(6) .
C84 C81 C82 C83 -179.9(4) .
C81 C82 C83 C78 0.9(6) .
C81 C82 C83 C77 177.1(4) .
C79 C78 C83 C82 -0.9(7) .
N6 C78 C83 C82 177.5(4) .
C79 C78 C83 C77 -177.9(4) .
N6 C78 C83 C77 0.4(5) .
C76 C77 C83 C82 1.3(9) .
C72 C77 C83 C82 -175.9(5) .
C76 C77 C83 C78 177.8(5) .
C72 C77 C83 C78 0.6(5) .
Cu1 O23 C84 O24 1.3(6) 3_666
Cu1 O23 C84 C81 -178.3(3) 3_666
Cu2 O24 C84 O23 0.1(6) 3_666
Cu2 O24 C84 C81 179.7(3) 3_666
C82 C81 C84 O23 -0.3(6) .
C80 C81 C84 O23 -179.9(4) .
C82 C81 C84 O24 -179.9(4) .
C80 C81 C84 O24 0.5(6) .
Cu2 O25 C85 N7 177.8(4) .
C87 N7 C85 O25 3.2(8) .
C86 N7 C85 O25 -176.9(5) .
Cu4 O26 C88 N8 -172.0(4) .
C89 N8 C88 O26 174.1(5) .
C90 N8 C88 O26 1.1(8) .
Cu6 O27 C91 N9 -177.9(5) .
C92 N9 C91 O27 -176.8(6) .
C93 N9 C91 O27 -1.1(9) .
C96 N10 C94 O28 4.3(11) .
C95 N10 C94 O28 179.6(6) .
C98 N11 C97 O29 178.7(6) .
C99 N11 C97 O29 2.7(10) .
C102 N12 C100 O30 3.5(14) .
C101 N12 C100 O30 176.2(8) .
